data_7155319
loop_
_publ_author_name
'Wang, Ying'
'Wang, Yang'
'Jiang, Kai'
'Zhang, Qian'
'Li, Dong'

_publ_section_title
;
 Transition-metal-free oxidative C5 C-H-halogenation of 8-aminoquinoline
 amides using sodium halides.
;
_journal_issue 43
_journal_name_full 'Organic &amp; biomolecular chemistry'
_journal_page_first 10180
_journal_page_last 10184
_journal_paper_doi 10.1039/c6ob02079h
_journal_volume 14
_journal_year 2016
_chemical_formula_moiety 'C12 H11 Br N2 O'
_chemical_formula_sum 'C12 H11 Br N2 O'
_chemical_formula_weight 279.14
_space_group_crystal_system monoclinic
_space_group_IT_number 14
_space_group_name_Hall '-P 2ybc'
_space_group_name_H-M_alt 'P 1 21/c 1'
_symmetry_space_group_name_Hall '-P 2ybc'
_symmetry_space_group_name_H-M 'P 1 21/c 1'
_atom_sites_solution_hydrogens geom
_atom_sites_solution_primary direct
_audit_creation_date 2016-07-12
_audit_creation_method
;
Olex2 1.2
(compiled 2016.02.19 svn.r3266 for OlexSys, GUI svn.r5155)
;
_audit_update_record
;
2016-07-23 deposited with the CCDC.
2016-10-13 downloaded from the CCDC.
;
_cell_angle_alpha 90
_cell_angle_beta 102.04(3)
_cell_angle_gamma 90
_cell_formula_units_Z 4
_cell_length_a 8.473(2)
_cell_length_b 19.517(4)
_cell_length_c 7.043(2)
_cell_measurement_reflns_used 9975
_cell_measurement_temperature 293.2
_cell_measurement_theta_max 71.9761
_cell_measurement_theta_min 5.3330
_cell_volume 1139.1(5)
_computing_cell_refinement 'SAINT V8.34A (Bruker AXS Inc., 2013)'
_computing_data_collection 'Bruker D8 VENTURE PHOTON'
_computing_data_reduction 'SAINT V8.34A (Bruker AXS Inc., 2013)'
_computing_molecular_graphics 'Olex2 (Dolomanov et al., 2009)'
_computing_publication_material 'Olex2 (Dolomanov et al., 2009)'
_computing_structure_refinement 'ShelXL (Sheldrick, 2015)'
_computing_structure_solution 'ShelXT (Sheldrick, 2015)'
_diffrn_ambient_temperature 293.2
_diffrn_measured_fraction_theta_full 0.978
_diffrn_measured_fraction_theta_max 0.958
_diffrn_measurement_device_type 'Bruker D8 VENTURE PHOTON'
_diffrn_radiation_type 'Cu Ka'
_diffrn_radiation_wavelength 1.54056
_diffrn_reflns_av_R_equivalents 0.0223
_diffrn_reflns_av_unetI/netI 0.0369
_diffrn_reflns_Laue_measured_fraction_full 0.978
_diffrn_reflns_Laue_measured_fraction_max 0.958
_diffrn_reflns_limit_h_max 10
_diffrn_reflns_limit_h_min 0
_diffrn_reflns_limit_k_max 23
_diffrn_reflns_limit_k_min -23
_diffrn_reflns_limit_l_max 7
_diffrn_reflns_limit_l_min -7
_diffrn_reflns_number 4168
_diffrn_reflns_point_group_measured_fraction_full 0.978
_diffrn_reflns_point_group_measured_fraction_max 0.958
_diffrn_reflns_theta_full 66.750
_diffrn_reflns_theta_max 72.061
_diffrn_reflns_theta_min 4.527
_exptl_absorpt_coefficient_mu 4.753
_exptl_absorpt_correction_T_max 0.753578
_exptl_absorpt_correction_T_min 0.510519
_exptl_absorpt_correction_type multi-scan
_exptl_absorpt_process_details
;
 TWINABS-2012/1 (Bruker,2012) was used for absorption correction.
 
For component 1:
 wR2(int) was 0.1164 before and 0.0485 after correction.
 The Ratio of minimum to maximum transmission not present.
 The \l/2 correction factor is Not present
 
For component 2:
 wR2(int) was 0.1358 before and 0.0399 after correction.
 The Ratio of minimum to maximum transmission is 0.68.
 The \l/2 correction factor is Not present

Final HKLF 4 output contains 19924 reflections, Rint = 0.0402
 (14944 with I > 3sig(I), Rint = 0.0387)
;
_exptl_crystal_colour 'light yellow'
_exptl_crystal_colour_modifier light
_exptl_crystal_colour_primary yellow
_exptl_crystal_density_diffrn 1.628
_exptl_crystal_description block
_exptl_crystal_F_000 560
_exptl_crystal_size_max 0.35
_exptl_crystal_size_mid 0.23
_exptl_crystal_size_min 0.21
_refine_diff_density_max 0.531
_refine_diff_density_min -0.554
_refine_diff_density_rms 0.146
_refine_ls_extinction_coef 0.0050(4)
_refine_ls_extinction_expression Fc^*^=kFc[1+0.001xFc^2^\l^3^/sin(2\q)]^-1/4^
_refine_ls_extinction_method 'SHELXL-2014/7 (Sheldrick 2014'
_refine_ls_goodness_of_fit_ref 1.054
_refine_ls_hydrogen_treatment constr
_refine_ls_matrix_type full
_refine_ls_number_parameters 147
_refine_ls_number_reflns 2160
_refine_ls_number_restraints 0
_refine_ls_restrained_S_all 1.054
_refine_ls_R_factor_all 0.0594
_refine_ls_R_factor_gt 0.0432
_refine_ls_shift/su_max 0.000
_refine_ls_shift/su_mean 0.000
_refine_ls_structure_factor_coef Fsqd
_refine_ls_weighting_details 'w=1/[\s^2^(Fo^2^)+(0.0516P)^2^+0.5356P] where P=(Fo^2^+2Fc^2^)/3'
_refine_ls_weighting_scheme calc
_refine_ls_wR_factor_gt 0.0964
_refine_ls_wR_factor_ref 0.1026
_reflns_Friedel_coverage 0.000
_reflns_number_gt 1708
_reflns_number_total 2160
_reflns_threshold_expression 'I > 2\s(I)'
_cod_data_source_file c6ob02079h2.cif
_cod_data_source_block 3a
_cod_depositor_comments 'Adding full bibliography for 7155319.cif.'
_cod_original_cell_volume 1139.2(5)
_cod_database_code 7155319
_shelx_space_group_comment
;
The symmetry employed for this shelxl refinement is uniquely defined
by the following loop, which should always be used as a source of
symmetry information in preference to the above space-group names.
They are only intended as comments.
;
_olex2_refinement_description
;
1. Fixed Uiso
 At 1.2 times of:
  All C(H) groups, All C(H,H) groups, All N(H) groups
 At 1.5 times of:
  All C(H,H,H) groups
2.a Secondary CH2 refined with riding coordinates:
 C11(H11A,H11B)
2.b Aromatic/amide H refined with riding coordinates:
 N2(H2), C5(H5), C6(H6), C7(H7), C8(H8), C9(H9)
2.c Idealised Me refined as rotating group:
 C12(H12A,H12B,H12C)
;
_shelx_shelxl_version_number 2014/7
_olex2_submission_special_instructions 'No special instructions were received'

loop_
_space_group_symop_operation_xyz
'x, y, z'
'-x, y+1/2, -z+1/2'
'-x, -y, -z'
'x, -y-1/2, z-1/2'

loop_
_atom_site_label
_atom_site_type_symbol
_atom_site_fract_x
_atom_site_fract_y
_atom_site_fract_z
_atom_site_U_iso_or_equiv
_atom_site_adp_type
_atom_site_occupancy
_atom_site_site_symmetry_order
_atom_site_calc_flag
_atom_site_refinement_flags_posn
Br1 Br 0.15753(4) 0.29712(2) 0.25372(6) 0.0690(2) Uani 1 1 d .
O1 O 0.8561(3) 0.48303(11) 0.6637(4) 0.0690(7) Uani 1 1 d .
N1 N 0.7773(3) 0.24090(12) 0.5264(4) 0.0506(6) Uani 1 1 d .
N2 N 0.8600(3) 0.37160(12) 0.5773(4) 0.0552(7) Uani 1 1 d .
H2 H 0.9250 0.3382 0.5718 0.066 Uiso 1 1 calc R
C1 C 0.3763(4) 0.32064(17) 0.3548(4) 0.0509(7) Uani 1 1 d .
C2 C 0.4943(4) 0.26792(15) 0.4026(4) 0.0447(6) Uani 1 1 d .
C3 C 0.6556(4) 0.28748(13) 0.4755(4) 0.0442(6) Uani 1 1 d .
C4 C 0.6972(3) 0.35825(14) 0.5012(4) 0.0477(7) Uani 1 1 d .
C5 C 0.5789(4) 0.40686(15) 0.4524(5) 0.0532(7) Uani 1 1 d .
H5 H 0.6055 0.4530 0.4681 0.064 Uiso 1 1 calc R
C6 C 0.4176(4) 0.38772(15) 0.3789(5) 0.0543(7) Uani 1 1 d .
H6 H 0.3388 0.4213 0.3465 0.065 Uiso 1 1 calc R
C7 C 0.4631(4) 0.19689(15) 0.3839(5) 0.0545(8) Uani 1 1 d .
H7 H 0.3586 0.1813 0.3357 0.065 Uiso 1 1 calc R
C8 C 0.5848(4) 0.15161(16) 0.4361(5) 0.0585(8) Uani 1 1 d .
H8 H 0.5648 0.1048 0.4246 0.070 Uiso 1 1 calc R
C9 C 0.7406(4) 0.17574(15) 0.5074(5) 0.0556(8) Uani 1 1 d .
H9 H 0.8230 0.1439 0.5434 0.067 Uiso 1 1 calc R
C10 C 0.9297(4) 0.43016(14) 0.6586(5) 0.0502(7) Uani 1 1 d .
C11 C 1.1083(4) 0.42276(17) 0.7409(6) 0.0641(9) Uani 1 1 d .
H11A H 1.1250 0.3835 0.8273 0.077 Uiso 1 1 calc R
H11B H 1.1624 0.4133 0.6351 0.077 Uiso 1 1 calc R
C12 C 1.1857(5) 0.4843(2) 0.8501(6) 0.0761(11) Uani 1 1 d .
H12A H 1.1641 0.5241 0.7688 0.114 Uiso 1 1 calc GR
H12B H 1.3001 0.4773 0.8871 0.114 Uiso 1 1 calc GR
H12C H 1.1423 0.4908 0.9643 0.114 Uiso 1 1 calc GR

loop_
_atom_site_aniso_label
_atom_site_aniso_U_11
_atom_site_aniso_U_22
_atom_site_aniso_U_33
_atom_site_aniso_U_23
_atom_site_aniso_U_13
_atom_site_aniso_U_12
Br1 0.0434(2) 0.0776(3) 0.0806(3) -0.00029(18) 0.00020(17) 0.00181(15)
O1 0.0623(14) 0.0465(12) 0.0923(17) -0.0139(11) 0.0025(12) 0.0119(10)
N1 0.0465(14) 0.0395(12) 0.0658(17) -0.0011(11) 0.0120(13) 0.0021(10)
N2 0.0403(13) 0.0371(12) 0.0878(19) -0.0043(12) 0.0120(12) 0.0024(10)
C1 0.0411(15) 0.0609(17) 0.0503(17) -0.0012(14) 0.0088(13) 0.0037(13)
C2 0.0435(15) 0.0450(14) 0.0465(16) -0.0016(13) 0.0119(12) -0.0004(13)
C3 0.0468(16) 0.0379(14) 0.0493(16) -0.0007(11) 0.0130(12) 0.0031(11)
C4 0.0428(16) 0.0426(15) 0.0584(18) -0.0012(13) 0.0120(13) 0.0015(11)
C5 0.0520(17) 0.0397(14) 0.069(2) -0.0010(13) 0.0139(14) 0.0053(12)
C6 0.0492(17) 0.0511(17) 0.0622(19) 0.0021(14) 0.0102(14) 0.0135(13)
C7 0.0489(18) 0.0536(17) 0.0601(19) -0.0065(14) 0.0091(14) -0.0082(13)
C8 0.064(2) 0.0415(15) 0.069(2) -0.0003(14) 0.0110(16) -0.0043(14)
C9 0.0554(19) 0.0394(15) 0.071(2) 0.0017(14) 0.0099(15) 0.0054(13)
C10 0.0523(17) 0.0394(14) 0.0597(18) 0.0026(13) 0.0133(14) 0.0032(12)
C11 0.0474(17) 0.0508(17) 0.091(2) -0.0032(17) 0.0075(16) -0.0007(14)
C12 0.062(2) 0.078(2) 0.083(3) -0.014(2) 0.0023(19) -0.0105(18)

loop_
_atom_type_symbol
_atom_type_description
_atom_type_scat_dispersion_real
_atom_type_scat_dispersion_imag
_atom_type_scat_source
C C 0.0181 0.0091 'International Tables Vol C Tables 4.2.6.8 and 6.1.1.4'
H H 0.0000 0.0000 'International Tables Vol C Tables 4.2.6.8 and 6.1.1.4'
Br Br -0.6763 1.2805 'International Tables Vol C Tables 4.2.6.8 and 6.1.1.4'
N N 0.0311 0.0180 'International Tables Vol C Tables 4.2.6.8 and 6.1.1.4'
O O 0.0492 0.0322 'International Tables Vol C Tables 4.2.6.8 and 6.1.1.4'

loop_
_geom_angle_atom_site_label_1
_geom_angle_atom_site_label_2
_geom_angle_atom_site_label_3
_geom_angle
C9 N1 C3 118.1(3)
C4 N2 H2 115.6
C10 N2 H2 115.6
C10 N2 C4 128.8(2)
C2 C1 Br1 119.7(2)
C6 C1 Br1 119.1(2)
C6 C1 C2 121.1(3)
C3 C2 C1 118.0(3)
C3 C2 C7 116.6(3)
C7 C2 C1 125.3(3)
N1 C3 C2 122.5(2)
N1 C3 C4 117.3(3)
C2 C3 C4 120.2(3)
N2 C4 C3 115.3(2)
C5 C4 N2 125.4(3)
C5 C4 C3 119.3(3)
C4 C5 H5 119.6
C4 C5 C6 120.8(3)
C6 C5 H5 119.6
C1 C6 C5 120.5(3)
C1 C6 H6 119.7
C5 C6 H6 119.7
C2 C7 H7 120.0
C8 C7 C2 120.0(3)
C8 C7 H7 120.0
C7 C8 H8 120.3
C7 C8 C9 119.3(3)
C9 C8 H8 120.3
N1 C9 C8 123.5(3)
N1 C9 H9 118.3
C8 C9 H9 118.3
O1 C10 N2 123.3(3)
O1 C10 C11 123.5(3)
N2 C10 C11 113.2(2)
C10 C11 H11A 108.6
C10 C11 H11B 108.6
H11A C11 H11B 107.6
C12 C11 C10 114.6(3)
C12 C11 H11A 108.6
C12 C11 H11B 108.6
C11 C12 H12A 109.5
C11 C12 H12B 109.5
C11 C12 H12C 109.5
H12A C12 H12B 109.5
H12A C12 H12C 109.5
H12B C12 H12C 109.5

loop_
_geom_bond_atom_site_label_1
_geom_bond_atom_site_label_2
_geom_bond_distance
Br1 C1 1.898(3)
O1 C10 1.210(3)
N1 C3 1.365(4)
N1 C9 1.309(4)
N2 H2 0.8600
N2 C4 1.396(4)
N2 C10 1.357(4)
C1 C2 1.425(4)
C1 C6 1.357(4)
C2 C3 1.409(4)
C2 C7 1.412(4)
C3 C4 1.428(4)
C4 C5 1.371(4)
C5 H5 0.9300
C5 C6 1.407(4)
C6 H6 0.9300
C7 H7 0.9300
C7 C8 1.350(5)
C8 H8 0.9300
C8 C9 1.393(4)
C9 H9 0.9300
C10 C11 1.511(4)
C11 H11A 0.9700
C11 H11B 0.9700
C11 C12 1.501(5)
C12 H12A 0.9600
C12 H12B 0.9600
C12 H12C 0.9600

loop_
_geom_torsion_atom_site_label_1
_geom_torsion_atom_site_label_2
_geom_torsion_atom_site_label_3
_geom_torsion_atom_site_label_4
_geom_torsion
Br1 C1 C2 C3 179.4(2)
Br1 C1 C2 C7 -1.0(4)
Br1 C1 C6 C5 -179.6(2)
O1 C10 C11 C12 6.4(5)
N1 C3 C4 N2 -0.2(4)
N1 C3 C4 C5 -179.9(3)
N2 C4 C5 C6 -179.2(3)
N2 C10 C11 C12 -173.9(3)
C1 C2 C3 N1 179.6(3)
C1 C2 C3 C4 0.4(4)
C1 C2 C7 C8 -179.2(3)
C2 C1 C6 C5 -0.2(5)
C2 C3 C4 N2 179.0(3)
C2 C3 C4 C5 -0.6(5)
C2 C7 C8 C9 -0.2(5)
C3 N1 C9 C8 0.8(5)
C3 C2 C7 C8 0.4(5)
C3 C4 C5 C6 0.4(5)
C4 N2 C10 O1 -5.6(5)
C4 N2 C10 C11 174.7(3)
C4 C5 C6 C1 0.0(5)
C6 C1 C2 C3 0.0(5)
C6 C1 C2 C7 179.6(3)
C7 C2 C3 N1 0.0(4)
C7 C2 C3 C4 -179.2(3)
C7 C8 C9 N1 -0.4(5)
C9 N1 C3 C2 -0.6(5)
C9 N1 C3 C4 178.7(3)
C10 N2 C4 C3 -163.3(3)
C10 N2 C4 C5 16.4(5)
